data_2005395
loop_
_publ_author_name
'Sivakumar, K.'
'Fun, H.-K.'
'Chua, S.-O.'
'Ooi, M.-F.'
'Anwair, M. A. S.'
'Gan, E.-K.'
'Jackson, W. R.'

_publ_section_title
;
 Substituted Imidazonaphthyridine Derivatives. III. C~24~H~28~N~4~,
 C~24~H~28~N~4~O and C~23~H~25~BrN~4~
;
_journal_issue 9
_journal_name_full 'Acta Crystallographica Section C'
_journal_page_first 2239
_journal_page_last 2243
_journal_paper_doi 10.1107/S0108270196003745
_journal_volume 52
_journal_year 1996
_chemical_formula_sum 'C23 H25 Br N4'
_chemical_formula_weight 437.38
_chemical_name_systematic
;
2-(4-bromophenyl)-1-diethylaminomethyl-6,8-dimethylimidazo[1,2-a][1,8]
naphthyridine.
;
_space_group_IT_number 2
_symmetry_cell_setting triclinic
_symmetry_space_group_name_Hall '-P 1'
_symmetry_space_group_name_H-M 'P -1'
_audit_creation_method SHELXL
_cell_angle_alpha 113.98(1)
_cell_angle_beta 91.33(1)
_cell_angle_gamma 105.68(1)
_cell_formula_units_Z 4
_cell_length_a 12.134(1)
_cell_length_b 12.833(2)
_cell_length_c 15.250(2)
_cell_measurement_reflns_used 36
_cell_measurement_temperature 293(2)
_cell_measurement_theta_max 25
_cell_measurement_theta_min 8
_cell_volume 2064.9(5)
_computing_cell_refinement XSCANS
_computing_data_collection 'XSCANS (Siemens, 1994)'
_computing_data_reduction XSCANS
_computing_molecular_graphics SHELXTL/PC
_computing_publication_material 'SHELXL93, PARST (Nardelli, 1983)'
_computing_structure_refinement 'SHELXL93 (Sheldrick, 1993)'
_computing_structure_solution 'SHELXTL/PC (Sheldrick, 1990) (direct methods)'
_diffrn_ambient_temperature 293(2)
_diffrn_measurement_device 'Siemens P4 diffractometer'
_diffrn_measurement_method '\q/2\q scans'
_diffrn_radiation_monochromator graphite
_diffrn_radiation_source 'fine-focus sealed tube'
_diffrn_radiation_type MoK\a
_diffrn_radiation_wavelength 0.71073
_diffrn_reflns_av_R_equivalents 0.0248
_diffrn_reflns_av_sigmaI/netI 0.0587
_diffrn_reflns_limit_h_max 14
_diffrn_reflns_limit_h_min -1
_diffrn_reflns_limit_k_max 13
_diffrn_reflns_limit_k_min -13
_diffrn_reflns_limit_l_max 18
_diffrn_reflns_limit_l_min -18
_diffrn_reflns_number 7970
_diffrn_reflns_theta_max 25.00
_diffrn_reflns_theta_min 1.76
_diffrn_standards_decay_% <3
_diffrn_standards_interval_count 97
_diffrn_standards_number 3
_exptl_absorpt_coefficient_mu 2.007
_exptl_absorpt_correction_type none
_exptl_crystal_colour Colourless
_exptl_crystal_density_diffrn 1.407
_exptl_crystal_density_meas ?
_exptl_crystal_description Prism
_exptl_crystal_F_000 904
_exptl_crystal_size_max 0.54
_exptl_crystal_size_mid 0.42
_exptl_crystal_size_min 0.32
_refine_diff_density_max 0.69
_refine_diff_density_min -0.60
_refine_ls_extinction_method none
_refine_ls_goodness_of_fit_all 1.029
_refine_ls_goodness_of_fit_obs 1.177
_refine_ls_hydrogen_treatment refall
_refine_ls_matrix_type full
_refine_ls_number_parameters 651
_refine_ls_number_reflns 6876
_refine_ls_number_restraints 0
_refine_ls_restrained_S_all 1.064
_refine_ls_restrained_S_obs 1.177
_refine_ls_R_factor_all 0.1118
_refine_ls_R_factor_obs 0.0580
_refine_ls_shift/esd_max 0.002
_refine_ls_shift/esd_mean 0.000
_refine_ls_structure_factor_coef Fsqd
_refine_ls_weighting_details 'w = 1/[\s^2^(Fo^2^)+(0.0973P)^2^+0.0325P] where P=(Fo^2^+2Fc^2^)/3'
_refine_ls_weighting_scheme calc
_refine_ls_wR_factor_all 0.1829
_refine_ls_wR_factor_obs 0.1468
_reflns_number_observed 3889
_reflns_number_total 6902
_reflns_observed_criterion >2sigma(I)
_cod_data_source_file mu1241.cif
_cod_data_source_block IX
_cod_depositor_comments
;
The following automatic conversions were performed:
'_symmetry_cell_setting' value 'Triclinic' changed to 'triclinic'
according to '/home/saulius/struct/CIF-dictionaries/cif_core.dic'
dictionary named 'cif_core.dic' version 2.4.1 from 2010-06-29.

Automatic conversion script
Id: cif_fix_enum 1527 2010-12-29 10:47:43Z saulius 

The following automatic conversions were performed:

'_symmetry_cell_setting' value 'Triclinic' changed to 'triclinic'
according to /home/saulius/struct/CIF-dictionaries/cif_core.dic
dictionary named 'cif_core.dic' version 2.4.1 from
2010-06-29.

'_exptl_absorpt_correction_type' value 'None' changed to
'none' according to
/home/saulius/struct/CIF-dictionaries/cif_core.dic dictionary named
'cif_core.dic' version 2.4.1 from 2010-06-29.

Automatic conversion script
Id: cif_fix_values 1715 2011-07-08 13:25:40Z adriana 

The following automatic conversions were performed:

'_exptl_crystal_density_meas' value 'not measured' was changed to '?'
- the value is perceived as not measured.

Automatic conversion script
Id: cif_fix_values 3008 2015-01-20 13:52:24Z robertas 

The following automatic conversions were performed:

'_refine_ls_weighting_scheme' value 'calc w =
1/[\s^2^(Fo^2^)+(0.0973P)^2^+0.0325P] where P=(Fo^2^+2Fc^2^)/3' was
changed to 'calc'. New tag '_refine_ls_weighting_details' was
created. The value of the new tag was set to 'w =
1/[\s^2^(Fo^2^)+(0.0973P)^2^+0.0325P] where P=(Fo^2^+2Fc^2^)/3'.

Automatic conversion script
Id: cif_fix_values 3143 2015-03-26 13:38:13Z robertas 
;
_cod_database_code 2005395

loop_
_symmetry_equiv_pos_as_xyz
'x, y, z'
'-x, -y, -z'

loop_
_atom_site_aniso_label
_atom_site_aniso_U_11
_atom_site_aniso_U_22
_atom_site_aniso_U_33
_atom_site_aniso_U_12
_atom_site_aniso_U_13
_atom_site_aniso_U_23
Br1A 0.0925(5) 0.0658(4) 0.0894(5) 0.0410(4) 0.0316(4) 0.0345(3)
N1A 0.044(2) 0.056(3) 0.058(3) 0.005(2) 0.009(2) 0.033(2)
N2A 0.043(3) 0.057(3) 0.049(2) 0.007(2) 0.004(2) 0.025(2)
N3A 0.042(3) 0.053(3) 0.049(2) 0.005(2) 0.006(2) 0.030(2)
N4A 0.055(3) 0.062(3) 0.062(3) 0.003(2) 0.016(2) 0.038(2)
C1A 0.044(3) 0.059(3) 0.049(3) 0.003(3) 0.009(2) 0.032(3)
C2A 0.046(4) 0.057(3) 0.065(3) 0.004(3) 0.009(3) 0.038(3)
C3A 0.056(4) 0.055(3) 0.049(3) 0.003(3) -0.001(3) 0.026(3)
C4A 0.054(3) 0.046(3) 0.041(3) 0.009(3) 0.004(2) 0.020(2)
C5A 0.064(4) 0.055(3) 0.040(3) 0.014(3) 0.008(3) 0.021(2)
C6A 0.063(4) 0.071(4) 0.057(4) 0.037(4) 0.016(3) 0.029(3)
C7A 0.048(3) 0.066(4) 0.047(3) 0.017(3) 0.012(2) 0.023(3)
C8A 0.049(3) 0.054(3) 0.036(3) 0.008(3) 0.004(2) 0.022(2)
C9A 0.052(3) 0.047(3) 0.047(3) 0.011(3) 0.015(2) 0.027(2)
C10A 0.048(3) 0.054(3) 0.048(3) 0.010(3) 0.012(2) 0.027(2)
C11A 0.051(3) 0.056(3) 0.045(3) 0.009(3) 0.010(2) 0.026(2)
C12A 0.053(4) 0.067(4) 0.063(3) 0.023(3) 0.018(3) 0.034(3)
C13A 0.059(4) 0.058(4) 0.068(4) 0.016(3) 0.019(3) 0.034(3)
C14A 0.067(4) 0.051(3) 0.044(3) 0.021(3) 0.008(3) 0.020(2)
C15A 0.057(4) 0.073(4) 0.062(4) 0.022(3) 0.019(3) 0.036(3)
C16A 0.058(4) 0.072(4) 0.057(3) 0.016(3) 0.019(3) 0.038(3)
C17A 0.092(5) 0.055(4) 0.071(4) 0.028(4) 0.021(4) 0.032(3)
C18A 0.052(4) 0.089(5) 0.083(5) 0.017(3) 0.014(3) 0.040(4)
C19A 0.050(4) 0.048(3) 0.058(3) 0.009(3) 0.012(3) 0.029(3)
C20A 0.079(6) 0.227(13) 0.160(9) -0.021(8) 0.017(7) 0.148(10)
C21A 0.190(13) 0.192(12) 0.148(10) -0.007(11) 0.060(10) 0.091(9)
C22A 0.067(4) 0.081(5) 0.064(4) 0.029(4) 0.022(3) 0.042(3)
C23A 0.082(6) 0.152(9) 0.076(5) 0.057(6) 0.028(4) 0.073(6)
Br1B 0.0944(6) 0.0773(5) 0.1081(5) 0.0506(4) 0.0354(4) 0.0425(4)
N1B 0.048(3) 0.057(3) 0.061(3) 0.008(2) 0.016(2) 0.033(2)
N2B 0.054(3) 0.057(3) 0.047(2) 0.015(2) 0.009(2) 0.026(2)
N3B 0.044(3) 0.051(2) 0.046(2) 0.009(2) 0.012(2) 0.025(2)
N4B 0.053(3) 0.055(3) 0.057(3) 0.014(2) 0.016(2) 0.032(2)
C1B 0.050(3) 0.059(3) 0.051(3) 0.017(3) 0.011(2) 0.029(3)
C2B 0.047(4) 0.058(4) 0.069(4) -0.001(3) 0.009(3) 0.030(3)
C3B 0.075(4) 0.054(3) 0.052(3) 0.016(3) 0.014(3) 0.026(3)
C4B 0.063(4) 0.050(3) 0.043(3) 0.014(3) 0.012(2) 0.023(2)
C5B 0.073(4) 0.053(3) 0.043(3) 0.025(3) 0.010(3) 0.017(2)
C6B 0.069(4) 0.069(4) 0.056(3) 0.031(4) 0.014(3) 0.025(3)
C7B 0.064(4) 0.064(4) 0.044(3) 0.026(3) 0.012(3) 0.021(3)
C8B 0.053(4) 0.049(3) 0.041(3) 0.014(3) 0.009(2) 0.022(2)
C9B 0.049(3) 0.052(3) 0.041(3) 0.014(3) 0.010(2) 0.023(2)
C10B 0.050(3) 0.056(3) 0.043(3) 0.013(3) 0.012(2) 0.023(2)
C11B 0.054(3) 0.050(3) 0.046(3) 0.020(3) 0.012(2) 0.023(2)
C12B 0.049(3) 0.061(3) 0.063(3) 0.015(3) 0.019(3) 0.032(3)
C13B 0.063(4) 0.054(3) 0.064(3) 0.020(3) 0.017(3) 0.032(3)
C14B 0.066(4) 0.060(3) 0.058(3) 0.026(3) 0.014(3) 0.022(3)
C15B 0.059(4) 0.074(4) 0.082(4) 0.026(4) 0.032(3) 0.039(3)
C16B 0.057(4) 0.067(4) 0.076(4) 0.022(3) 0.028(3) 0.041(3)
C17B 0.097(6) 0.052(4) 0.074(5) 0.029(4) 0.012(4) 0.031(4)
C18B 0.059(4) 0.082(4) 0.068(4) 0.022(3) 0.012(3) 0.033(3)
C19B 0.047(4) 0.052(3) 0.055(3) 0.009(3) 0.008(3) 0.025(3)
C20B 0.062(5) 0.121(6) 0.098(5) -0.004(4) 0.024(4) 0.066(5)
C21B 0.099(7) 0.142(8) 0.119(7) -0.011(6) 0.017(5) 0.071(6)
C22B 0.049(4) 0.073(4) 0.057(3) 0.021(3) 0.016(3) 0.038(3)
C23B 0.068(5) 0.115(7) 0.069(5) 0.040(5) 0.023(4) 0.052(5)

loop_
_atom_site_label
_atom_site_occupancy
_atom_site_fract_x
_atom_site_fract_y
_atom_site_fract_z
_atom_site_U_iso_or_equiv
_atom_site_thermal_displace_type
_atom_site_calc_flag
_atom_site_refinement_flags
_atom_site_type_symbol
Br1A 1 0.06306(6) 1.06840(5) 0.36847(5) 0.0782(3) Uani d . Br
N1A 1 0.2039(3) 0.5807(4) 0.3658(3) 0.0516(10) Uani d . N
N2A 1 0.5847(4) 0.5907(4) 0.3860(3) 0.0510(10) Uani d . N
N3A 1 0.3881(3) 0.5780(4) 0.3741(3) 0.0469(10) Uani d . N
N4A 1 0.5254(4) 0.8008(4) 0.3029(3) 0.0591(12) Uani d . N
C1A 1 0.2719(4) 0.5159(5) 0.3661(3) 0.0505(13) Uani d . C
C2A 1 0.2405(5) 0.3983(5) 0.3598(4) 0.0546(14) Uani d . C
C3A 1 0.3213(5) 0.3474(5) 0.3630(4) 0.0548(13) Uani d . C
C4A 1 0.4405(4) 0.4074(4) 0.3716(3) 0.0479(12) Uani d . C
C5A 1 0.5312(5) 0.3597(5) 0.3762(3) 0.0544(13) Uani d . C
C6A 1 0.6426(6) 0.4288(6) 0.3863(4) 0.059(2) Uani d . C
C7A 1 0.6674(5) 0.5417(5) 0.3897(3) 0.0539(13) Uani d . C
C8A 1 0.4751(4) 0.5247(4) 0.3773(3) 0.0470(12) Uani d . C
C9A 1 0.3912(4) 0.6894(4) 0.3781(3) 0.0471(12) Uani d . C
C10A 1 0.2773(4) 0.6876(4) 0.3721(3) 0.0491(12) Uani d . C
C11A 1 0.2291(4) 0.7797(5) 0.3731(3) 0.0507(13) Uani d . C
C12A 1 0.2879(5) 0.8720(5) 0.3480(4) 0.0577(14) Uani d . C
C13A 1 0.2400(5) 0.9565(5) 0.3482(4) 0.0594(15) Uani d . C
C14A 1 0.1311(5) 0.9520(4) 0.3718(3) 0.0535(13) Uani d . C
C15A 1 0.0687(6) 0.8612(5) 0.3941(4) 0.0611(15) Uani d . C
C16A 1 0.1176(5) 0.7776(5) 0.3956(4) 0.0597(14) Uani d . C
C17A 1 0.5063(7) 0.2352(6) 0.3710(5) 0.070(2) Uani d . C
C18A 1 0.7904(5) 0.6167(6) 0.3980(5) 0.074(2) Uani d . C
H18A 1 0.7904(5) 0.6921(6) 0.3993(5) 0.129(30) Uiso d R H
H18B 1 0.8350(5) 0.6304(6) 0.4566(5) 0.152(34) Uiso d R H
H18C 1 0.8239(5) 0.5750(6) 0.3431(5) 0.180(41) Uiso d R H
C19A 1 0.4993(5) 0.7883(5) 0.3919(4) 0.0507(13) Uani d . C
C20A 1 0.6201(8) 0.9147(12) 0.3297(9) 0.148(5) Uani d . C
H20A 1 0.5982(8) 0.9802(12) 0.3759(9) 0.184(59) Uiso d R H
H20B 1 0.6261(8) 0.9273(12) 0.2719(9) 0.128(27) Uiso d R H
C21A 1 0.7276(10) 0.9176(11) 0.3582(8) 0.184(5) Uani d . C
H21A 1 0.7779(10) 0.9950(11) 0.3689(8) 0.080 Uiso d R H
H21B 1 0.7268(10) 0.9104(11) 0.4184(8) 0.080 Uiso d R H
H21C 1 0.7552(10) 0.8565(11) 0.3124(8) 0.080 Uiso d R H
C22A 1 0.5355(6) 0.6934(6) 0.2253(4) 0.065(2) Uani d . C
C23A 1 0.5380(9) 0.7013(10) 0.1286(6) 0.091(3) Uani d . C
Br1B 1 0.37938(6) -0.07592(6) 0.10759(5) 0.0867(3) Uani d . Br
N1B 1 0.2347(4) 0.4158(4) 0.1243(3) 0.0542(11) Uani d . N
N2B 1 -0.1426(4) 0.4143(4) 0.1270(3) 0.0517(11) Uani d . N
N3B 1 0.0525(3) 0.4227(4) 0.1258(3) 0.0466(10) Uani d . N
N4B 1 -0.0750(4) 0.2066(4) 0.2089(3) 0.0524(10) Uani d . N
C1B 1 0.1669(5) 0.4802(5) 0.1257(3) 0.0513(13) Uani d . C
C2B 1 0.1956(6) 0.5950(5) 0.1254(4) 0.060(2) Uani d . C
C3B 1 0.1146(5) 0.6473(5) 0.1259(4) 0.0601(14) Uani d . C
C4B 1 -0.0030(5) 0.5906(4) 0.1265(3) 0.0517(13) Uani d . C
C5B 1 -0.0932(5) 0.6382(5) 0.1250(3) 0.0566(14) Uani d . C
C6B 1 -0.2041(6) 0.5733(6) 0.1239(4) 0.063(2) Uani d . C
C7B 1 -0.2267(5) 0.4620(5) 0.1247(3) 0.0561(14) Uani d . C
C8B 1 -0.0359(5) 0.4758(4) 0.1271(3) 0.0471(12) Uani d . C
C9B 1 0.0498(4) 0.3130(4) 0.1255(3) 0.0463(12) Uani d . C
C10B 1 0.1636(4) 0.3117(4) 0.1239(3) 0.0495(13) Uani d . C
C11B 1 0.2119(4) 0.2179(4) 0.1196(3) 0.0484(12) Uani d . C
C12B 1 0.1543(5) 0.1244(5) 0.1439(4) 0.0564(14) Uani d . C
C13B 1 0.2046(5) 0.0372(5) 0.1392(4) 0.0575(14) Uani d . C
C14B 1 0.3119(5) 0.0422(5) 0.1105(4) 0.0606(14) Uani d . C
C15B 1 0.3723(6) 0.1349(6) 0.0889(4) 0.068(2) Uani d . C
C16B 1 0.3221(5) 0.2207(5) 0.0923(4) 0.0622(15) Uani d . C
C17B 1 -0.0713(7) 0.7622(6) 0.1262(6) 0.072(2) Uani d . C
C18B 1 -0.3483(5) 0.3894(6) 0.1242(5) 0.070(2) Uani d . C
H18D 1 -0.3464(5) 0.3154(6) 0.1248(5) 0.249(59) Uiso d R H
H18E 1 -0.3776(5) 0.4340(6) 0.1807(5) 0.127(28) Uiso d R H
H18F 1 -0.3976(5) 0.3728(6) 0.0669(5) 0.186(41) Uiso d R H
C19B 1 -0.0563(5) 0.2151(5) 0.1167(4) 0.0517(13) Uani d . C
C20B 1 -0.1721(6) 0.0963(7) 0.1901(6) 0.094(2) Uani d . C
H20C 1 -0.1699(6) 0.0815(7) 0.2468(6) 0.093(21) Uiso d R H
H20D 1 -0.1574(6) 0.0301(7) 0.1381(6) 0.046(15) Uiso d R H
C21B 1 -0.2851(7) 0.0937(8) 0.1653(6) 0.125(3) Uani d . C
H21D 1 -0.3384(7) 0.0180(8) 0.1553(6) 0.080 Uiso d R H
H21E 1 -0.3034(7) 0.1570(8) 0.2174(6) 0.080 Uiso d R H
H21F 1 -0.2908(7) 0.1048(8) 0.1070(6) 0.080 Uiso d R H
C22B 1 -0.0870(5) 0.3155(6) 0.2852(4) 0.0553(14) Uani d . C
C23B 1 -0.0865(7) 0.3121(9) 0.3838(5) 0.077(2) Uani d . C
H2A 1 0.1574(43) 0.3619(41) 0.3501(31) 0.050(14) Uiso d . H
H3A 1 0.2948(51) 0.2638(53) 0.3558(40) 0.088(19) Uiso d . H
H6A 1 0.6939(43) 0.4062(42) 0.3936(33) 0.041(15) Uiso d . H
H12A 1 0.3635(37) 0.8702(35) 0.3262(28) 0.036(11) Uiso d . H
H13A 1 0.2832(47) 1.0122(47) 0.3325(38) 0.067(17) Uiso d . H
H15A 1 -0.0069(47) 0.8513(44) 0.4047(35) 0.061(16) Uiso d . H
H16A 1 0.0677(42) 0.7072(43) 0.4085(33) 0.058(14) Uiso d . H
H2B 1 0.2685(40) 0.6228(38) 0.1271(30) 0.035(13) Uiso d . H
H3B 1 0.1357(38) 0.7325(42) 0.1184(31) 0.052(13) Uiso d . H
H6B 1 -0.2603(54) 0.6020(53) 0.1195(41) 0.081(21) Uiso d . H
H12B 1 0.0800(43) 0.1227(40) 0.1650(33) 0.055(14) Uiso d . H
H13B 1 0.1643(49) -0.0231(50) 0.1565(40) 0.079(19) Uiso d . H
H15B 1 0.4430(43) 0.1407(42) 0.0779(33) 0.050(15) Uiso d . H
H16B 1 0.3635(43) 0.2899(44) 0.0807(33) 0.060(15) Uiso d . H
H19A 1 0.5645(43) 0.7818(41) 0.4217(33) 0.051(15) Uiso d . H
H19B 1 0.4878(39) 0.8596(43) 0.4339(33) 0.049(14) Uiso d . H
H19C 1 -0.1212(36) 0.2245(33) 0.0908(27) 0.028(11) Uiso d . H
H19D 1 -0.0516(41) 0.1419(46) 0.0712(36) 0.057(15) Uiso d . H
H22A 1 0.4774(42) 0.6336(42) 0.2214(32) 0.045(15) Uiso d . H
H22B 1 0.6126(47) 0.6761(45) 0.2407(36) 0.070(16) Uiso d . H
H22C 1 -0.1557(39) 0.3329(37) 0.2623(31) 0.045(13) Uiso d . H
H22D 1 -0.0261(45) 0.3782(44) 0.2947(33) 0.052(15) Uiso d . H
H17A 1 0.4497(49) 0.2228(46) 0.4111(39) 0.067(17) Uiso d . H
H17B 1 0.5887(64) 0.2132(65) 0.3783(50) 0.120(25) Uiso d . H
H17C 1 0.4802(63) 0.1721(67) 0.3092(54) 0.122(28) Uiso d . H
H17D 1 -0.0379(57) 0.8222(60) 0.1814(49) 0.093(24) Uiso d . H
H17E 1 -0.1498(75) 0.7781(71) 0.1169(57) 0.141(31) Uiso d . H
H17F 1 -0.0207(73) 0.7681(72) 0.0736(61) 0.151(33) Uiso d . H
H23A 1 0.4814(60) 0.7137(59) 0.1075(46) 0.091(24) Uiso d . H
H23B 1 0.5498(69) 0.6219(70) 0.0729(60) 0.138(31) Uiso d . H
H23C 1 0.6105(66) 0.7611(62) 0.1446(50) 0.109(29) Uiso d . H
H23D 1 -0.1584(54) 0.2549(51) 0.3846(39) 0.078(19) Uiso d . H
H23E 1 -0.0308(60) 0.2884(58) 0.3964(45) 0.090(24) Uiso d . H
H23F 1 -0.0811(60) 0.3894(64) 0.4335(52) 0.109(27) Uiso d . H

loop_
_atom_type_symbol
_atom_type_description
_atom_type_scat_dispersion_real
_atom_type_scat_dispersion_imag
_atom_type_scat_source
C C 0.0033 0.0016 'International Tables Vol C Tables 4.2.6.8 and 6.1.1.4'
H H 0.0000 0.0000 'International Tables Vol C Tables 4.2.6.8 and 6.1.1.4'
N N 0.0061 0.0033 'International Tables Vol C Tables 4.2.6.8 and 6.1.1.4'
Br Br -0.2901 2.4595 'International Tables Vol C Tables 4.2.6.8 and 6.1.1.4'

loop_
_geom_angle_atom_site_label_1
_geom_angle_atom_site_label_2
_geom_angle_atom_site_label_3
_geom_angle
C1A N1A C10A 105.3(4)
C7A N2A C8A 117.2(5)
C1A N3A C9A 106.5(4)
C1A N3A C8A 120.4(4)
C9A N3A C8A 133.1(4)
C22A N4A C19A 114.2(4)
C22A N4A C20A 118.2(7)
C19A N4A C20A 108.3(6)
N1A C1A N3A 111.7(4)
N1A C1A C2A 128.5(5)
N3A C1A C2A 119.9(5)
C3A C2A C1A 120.3(5)
C2A C3A C4A 121.7(5)
C5A C4A C8A 115.4(5)
C5A C4A C3A 125.0(5)
C8A C4A C3A 119.6(5)
C6A C5A C4A 118.6(5)
C6A C5A C17A 120.5(6)
C4A C5A C17A 120.9(5)
C5A C6A C7A 121.6(6)
N2A C7A C6A 121.9(5)
N2A C7A C18A 116.5(5)
C6A C7A C18A 121.6(5)
N2A C8A N3A 116.6(4)
N2A C8A C4A 125.2(5)
N3A C8A C4A 118.1(5)
C10A C9A N3A 105.1(4)
C10A C9A C19A 129.8(5)
N3A C9A C19A 125.1(5)
C9A C10A N1A 111.5(4)
C9A C10A C11A 129.2(4)
N1A C10A C11A 119.2(4)
C16A C11A C12A 116.5(5)
C16A C11A C10A 120.6(5)
C12A C11A C10A 122.9(5)
C13A C12A C11A 121.7(5)
C12A C13A C14A 120.0(5)
C13A C14A C15A 120.4(5)
C13A C14A Br1A 119.7(4)
C15A C14A Br1A 119.9(4)
C16A C15A C14A 119.6(6)
C15A C16A C11A 121.8(5)
N4A C19A C9A 114.1(4)
C21A C20A N4A 117.1(12)
N4A C22A C23A 112.7(6)
C1B N1B C10B 105.6(4)
C8B N2B C7B 117.8(5)
C1B N3B C9B 106.5(4)
C1B N3B C8B 121.8(4)
C9B N3B C8B 131.7(4)
C22B N4B C19B 113.7(4)
C22B N4B C20B 114.1(5)
C19B N4B C20B 109.4(4)
N1B C1B N3B 112.2(4)
N1B C1B C2B 128.9(5)
N3B C1B C2B 118.9(5)
C3B C2B C1B 120.9(6)
C2B C3B C4B 121.3(5)
C5B C4B C3B 124.8(5)
C5B C4B C8B 115.3(5)
C3B C4B C8B 119.9(5)
C6B C5B C4B 119.2(5)
C6B C5B C17B 119.2(6)
C4B C5B C17B 121.6(6)
C5B C6B C7B 120.7(6)
N2B C7B C6B 121.7(6)
N2B C7B C18B 116.8(5)
C6B C7B C18B 121.5(6)
N2B C8B N3B 117.6(4)
N2B C8B C4B 125.2(5)
N3B C8B C4B 117.2(5)
C10B C9B N3B 104.7(4)
C10B C9B C19B 128.9(5)
N3B C9B C19B 126.1(5)
N1B C10B C9B 111.2(4)
N1B C10B C11B 119.7(4)
C9B C10B C11B 129.1(5)
C16B C11B C12B 117.6(5)
C16B C11B C10B 119.4(5)
C12B C11B C10B 123.0(5)
C13B C12B C11B 120.7(5)
C14B C13B C12B 119.7(5)
C13B C14B C15B 121.0(5)
C13B C14B Br1B 118.6(4)
C15B C14B Br1B 120.3(5)
C16B C15B C14B 119.4(6)
C15B C16B C11B 121.5(5)
N4B C19B C9B 113.5(4)
C21B C20B N4B 118.5(7)
N4B C22B C23B 112.6(5)

loop_
_geom_bond_atom_site_label_1
_geom_bond_atom_site_label_2
_geom_bond_distance
Br1A C14A 1.907(5)
N1A C1A 1.321(6)
N1A C10A 1.383(6)
N2A C7A 1.331(7)
N2A C8A 1.340(6)
N3A C1A 1.394(6)
N3A C9A 1.396(6)
N3A C8A 1.414(6)
N4A C22A 1.445(7)
N4A C19A 1.462(6)
N4A C20A 1.487(10)
C1A C2A 1.415(7)
C2A C3A 1.327(8)
C3A C4A 1.418(7)
C4A C5A 1.409(7)
C4A C8A 1.414(7)
C5A C6A 1.367(8)
C5A C17A 1.513(8)
C6A C7A 1.377(8)
C7A C18A 1.512(8)
C9A C10A 1.376(7)
C9A C19A 1.498(7)
C10A C11A 1.449(7)
C11A C16A 1.399(7)
C11A C12A 1.408(7)
C12A C13A 1.361(8)
C13A C14A 1.370(8)
C14A C15A 1.380(7)
C15A C16A 1.367(8)
C20A C21A 1.351(14)
C22A C23A 1.519(9)
Br1B C14B 1.895(5)
N1B C1B 1.310(6)
N1B C10B 1.378(6)
N2B C8B 1.322(6)
N2B C7B 1.331(7)
N3B C1B 1.386(6)
N3B C9B 1.398(6)
N3B C8B 1.414(6)
N4B C22B 1.457(7)
N4B C19B 1.472(6)
N4B C20B 1.492(7)
C1B C2B 1.422(8)
C2B C3B 1.330(8)
C3B C4B 1.418(8)
C4B C5B 1.395(7)
C4B C8B 1.422(7)
C5B C6B 1.374(8)
C5B C17B 1.533(8)
C6B C7B 1.384(8)
C7B C18B 1.515(8)
C9B C10B 1.385(7)
C9B C19B 1.495(7)
C10B C11B 1.454(7)
C11B C16B 1.405(7)
C11B C12B 1.410(7)
C12B C13B 1.392(8)
C13B C14B 1.376(8)
C14B C15B 1.385(8)
C15B C16B 1.380(8)
C20B C21B 1.402(10)
C22B C23B 1.522(8)

loop_
_geom_torsion_atom_site_label_1
_geom_torsion_atom_site_label_2
_geom_torsion_atom_site_label_3
_geom_torsion_atom_site_label_4
_geom_torsion
_geom_torsion_publ_flag
C1A N3A C9A C19A 176.7(5) no
C8A N3A C9A C19A -2.9(9) no
C20A N4A C19A C9A 169.3(7) no
C22A N4A C19A C9A -56.7(7) no
C19A N4A C20A C21A 73.2(2) no
C19A N4A C22A C23A 168.3(6) no
C20A N4A C22A C23A -62.5(9) no
C22A N4A C20A C21A -58.7(3) no
N3A C9A C19A N4A 103.0(6) no
C10A C9A C19A N4A -81.1(7) no
C19A C9A C10A N1A -175.8(5) no
C19A C9A C10A C11A 3.2(9) no
N1A C10A C11A C12A -158.9(5) no
N1A C10A C11A C16A 18.4(8) no
C9A C10A C11A C12A 22.2(9) no
C9A C10A C11A C16A -160.5(6) no
C1B N3B C9B C19B -174.23(5) no
C8B N3B C9B C19B 6.57(9) no
C20B N4B C19B C9B -171.82(5) no
C22B N4B C19B C9B 59.45(6) no
C19B N4B C20B C21B -71.75(8) no
C19B N4B C22B C23B -170.64(6) no
C20B N4B C22B C23B 63.00(8) no
C22B N4B C20B C21B 56.94(9) no
N3B C9B C19B N4B -104.88(6) no
C10B C9B C19B N4B 83.41(7) no
C19B C9B C10B N1B 173.91(5) no
C19B C9B C10B C11B -4.59(9) no
N1B C10B C11B C12B 162.92(5) no
N1B C10B C11B C16B -15.56(8) no
C9B C10B C11B C12B -18.89(9) no
C9B C10B C11B C16B 162.83(6) no

loop_
_cod_related_entry_id
_cod_related_entry_database
_cod_related_entry_code
1 ChemSpider 24728435
